data_7126901
loop_
_publ_author_name
'Ou, Xiao'
'Li, Xizhen'
'Rong, Haowei'
'Yu, Lian'
'Lu, Ming'

_publ_section_title
;
 A general method for cultivating single crystals from melt microdroplets.
;
_journal_issue 69
_journal_name_full 'Chemical communications (Cambridge, England)'
_journal_page_first 9950
_journal_page_last 9953
_journal_paper_doi 10.1039/d0cc03157g
_journal_volume 56
_journal_year 2020
_chemical_formula_moiety 'C22 H18 N4 O S'
_chemical_formula_sum 'C22 H18 N4 O S'
_chemical_formula_weight 386.46
_chemical_melting_point 495
_chemical_name_common Axitinib
_space_group_crystal_system triclinic
_space_group_IT_number 2
_space_group_name_Hall '-P 1'
_space_group_name_H-M_alt 'P -1'
_atom_sites_solution_hydrogens geom
_atom_sites_solution_primary dual
_audit_creation_date 2019-12-27
_audit_creation_method
;
Olex2 1.3
(compiled Nov 21 2019 18:26:39 for OlexSys, GUI svn.r6003)
;
_audit_update_record
;
2020-03-01 deposited with the CCDC.	2020-07-13 downloaded from the CCDC.
;
_cell_angle_alpha 80.868(2)
_cell_angle_beta 81.207(2)
_cell_angle_gamma 65.701(2)
_cell_formula_units_Z 4
_cell_length_a 11.8120(2)
_cell_length_b 12.3827(2)
_cell_length_c 14.7603(2)
_cell_measurement_reflns_used 21795
_cell_measurement_temperature 99.98(10)
_cell_measurement_theta_max 73.2960
_cell_measurement_theta_min 3.0510
_cell_volume 1933.49(6)
_computing_cell_refinement 'CrysAlisPro 1.171.40.54a (Rigaku OD, 2019)'
_computing_data_collection 'CrysAlisPro 1.171.40.54a (Rigaku OD, 2019)'
_computing_data_reduction 'CrysAlisPro 1.171.40.54a (Rigaku OD, 2019)'
_computing_molecular_graphics 'Olex2 1.3 (Dolomanov et al., 2009)'
_computing_publication_material 'Olex2 1.3 (Dolomanov et al., 2009)'
_computing_structure_refinement 'SHELXL 2016/6 (Sheldrick, 2015)'
_computing_structure_solution 'SHELXT 2014/5 (Sheldrick, 2014)'
_diffrn_ambient_environment N~2~
_diffrn_ambient_temperature 99.98(10)
_diffrn_detector 'CCD plate'
_diffrn_detector_area_resol_mean 10.0000
_diffrn_detector_type HyPix
_diffrn_measured_fraction_theta_full 1.000
_diffrn_measured_fraction_theta_max 0.953
_diffrn_measurement_details
;
List of Runs (angles in degrees, time in seconds):

  # Type    Start    End  Width  t~exp~   \w     \q     \k     \f   Frames
#--------------------------------------------------------------------------
  1  \w     23.00 121.00   0.50    0.78    --   48.00  79.00 -61.83  196
  2  \w     83.00 178.00   0.50    3.10    --  105.44 113.00  70.00  190
  3  \w     36.00 132.00   0.50    0.78    --   60.00  77.00   9.46  192
  4  \w     39.00 137.00   0.50    0.78    --   64.00  79.00-149.93  196
  5  \w     39.00 137.00   0.50    0.78    --   64.00  79.00-118.74  196
  6  \w     35.00  85.00   0.50    3.10    --  105.44 -45.00  30.00  100
  7  \w     47.00  85.00   0.50    3.10    --  105.44 -94.00   0.00   76
  8  \w     33.00 112.00   0.50    3.10    --  105.44-113.00 -21.00  158
  9  \w     45.00  86.00   0.50    3.10    --  105.44 -94.00-180.00   82
 10  \w     33.00 113.00   0.50    3.10    --  105.44-125.00 -60.00  160
 11  \w     34.00  92.00   0.50    3.10    --  105.44 -94.00 -30.00  116
 12  \w     37.00 105.00   0.50    3.10    --  105.44 -94.00  30.00  136
 13  \w     34.00 106.00   0.50    3.10    --  105.44 -94.00 120.00  144
 14  \w      6.00  89.00   0.50    0.78    --   46.37-113.00 -21.00  166
 15  \w     15.00  95.00   0.50    0.78    --   46.37-125.00-120.00  160
 16  \w     23.00 118.00   0.50    0.78    --   46.37  77.00-150.00  190
 17  \w     27.00 125.00   0.50    0.78    --   52.00  81.00 -63.62  196
 18  \w     30.00 129.00   0.50    0.78    --   56.00  83.00 111.51  198
 19  \w     23.00 121.00   0.50    0.78    --   48.00  79.00 171.87  196
 20  \w     19.00  45.00   0.50    0.78    --   48.00  88.00  32.61   52
 21  \w     17.00  43.00   0.50    0.78    --   48.00  92.00 -21.66   52
 22  \w      3.00  31.00   0.50    0.78    --   36.00  96.00 -24.01   56
 23  \w      9.00  36.00   0.50    0.78    --   40.00  93.00  58.80   54
 24  \w     19.00  45.00   0.50    0.78    --   48.00  88.00 104.93   52
 25  \w    -15.00  20.00   0.50    0.78    --   20.00 101.00   2.15   70
 26  \w    -42.00 -16.00   0.50    0.78    --   12.00 134.00  -4.94   52
 27  \w     14.00  45.00   0.50    0.78    --   44.00  90.00-118.39   62
 28  \w    -62.00  27.00   0.50    0.78    --  -46.37  57.00  30.00  178
 29  \w    -73.00  17.00   0.50    0.78    --    0.00 -59.00-103.83  180
 30  \w    -72.00 -46.00   0.50    0.78    --  -68.00 -73.00 -17.74   52
 31  \w    -73.00 -48.00   0.50    0.78    --  -72.00 -76.00 -34.78   50
 32  \w    -80.00 -46.00   0.50    0.78    --  -68.00 -73.00  34.91   68
 33  \w    -74.00 -49.00   0.50    0.78    --  -72.00 -74.00  67.22   50
 34  \w    -79.00 -53.00   0.50    0.78    --  -72.00 -69.00  86.76   52
 35  \w    -88.00 -62.00   0.50    3.10    --  -84.00 -73.00  30.40   52
 36  \w    -87.00 -54.00   0.50    3.10    --  -80.00 -83.00 -29.04   66
 37  \w    -82.00 -57.00   0.50    3.10    --  -84.00 -83.00 -51.94   50
 38  \w    -88.00 -62.00   0.50    3.10    --  -84.00 -75.00  -4.43   52
 39  \w    -86.00 -60.00   0.50    3.10    --  -84.00 -76.00  16.38   52
 40  \w    -85.00 -59.00   0.50    3.10    --  -84.00 -83.00  63.30   52
 41  \w    -86.00 -61.00   0.50    3.10    --  -84.00 -75.00 127.72   50
 42  \w    -90.00 -65.00   0.50    3.10    --  -88.00 -74.00 152.13   50
 43  \w   -102.00 -69.00   0.50    3.10    --  -88.00 -72.00 105.33   66
 44  \w    -97.00 -65.00   0.50    3.10    --  -92.00 -83.00  43.64   64
 45  \w    -90.00 -64.00   0.50    3.10    --  -88.00 -80.00 -67.42   52
 46  \w    -76.00 -50.00   0.50    0.78    --  -72.00 -77.00-117.06   52
 47  \w    -72.00 -46.00   0.50    0.78    --  -72.00 -82.00-150.68   52
 48  \w    -81.00 -54.00   0.50    3.10    --  -80.00 -82.00-160.71   54
 49  \w    -83.00 -57.00   0.50    3.10    --  -84.00 -83.00-176.72   52
 50  \w   -100.00 -66.00   0.50    3.10    --  -88.00 -74.00-132.24   68
 51  \w    -97.00 -67.00   0.50    3.10    --  -88.00 -74.00-159.12   60
 52  \w    -98.00 -68.00   0.50    3.10    --  -88.00 -67.00-120.16   60
 53  \w    -98.00 -65.00   0.50    3.10    --  -88.00 -75.00-149.10   66
 54  \w   -120.00 -51.00   0.50    0.78    --  -72.00 -71.00-112.61  138
 55  \w   -106.00 -80.00   0.50    3.10    -- -100.00 -68.00 -49.90   52
 56  \w   -132.00 -35.00   0.50    0.78    --  -60.00 -79.00 -54.00  194
 57  \w   -110.00 -84.00   0.50    3.10    --  -92.00 -57.00  71.73   52
 58  \w   -113.00 -69.00   0.50    3.10    --  -92.00 -75.00  63.72   88
 59  \w   -116.00 -73.00   0.50    3.10    --  -96.00 -75.00 125.27   86
 60  \w   -130.00 -75.00   0.50    3.10    --  -96.00 -69.00 165.17  110
 61  \w   -132.00 -35.00   0.50    0.78    --  -60.00 -80.00 158.79  194
 62  \w   -137.00 -38.00   0.50    0.78    --  -64.00 -81.00 131.16  198
 63  \w   -131.00 -78.00   0.50    3.10    -- -100.00 -72.00  64.54  106
 64  \w   -131.00 -77.00   0.50    3.10    -- -100.00 -76.00  14.91  108
 65  \w   -140.00 -43.00   0.50    0.78    --  -68.00 -79.00 -84.52  194
 66  \w   -140.00 -44.00   0.50    0.78    --  -68.00 -77.00 -72.61  192
 67  \w   -140.00 -46.00   0.50    0.78    --  -68.00 -72.00   7.06  188
 68  \w   -141.00 -63.00   0.50    3.10    --  -88.00 -80.00  91.84  156
 69  \w   -146.00-113.00   0.50    3.10    -- -100.00 -68.00 -49.90   66
 70  \w   -154.00 -76.00   0.50    3.10    -- -100.00 -77.00  30.00  156
 71  \w   -155.00-129.00   0.50    3.10    --  -88.00 -74.00 152.13   52
 72  \w   -157.00-129.00   0.50    3.10    --  -96.00 -75.00 125.27   56
 73  \w   -161.00-102.00   0.50    3.10    --  -92.00 -83.00  43.64  118
 74  \w   -163.00-137.00   0.50    3.10    --  -92.00 -57.00  71.73   52
 75  \w   -165.00-139.00   0.50    3.10    --  -92.00 -75.00  63.72   52
 76  \w   -173.00 -79.00   0.50    3.10    -- -100.00-113.00 -21.00  188
 77  \w   -142.00-113.00   0.50    3.10    --  -88.00 -75.00-149.10   58
 78  \w   -156.00-111.00   0.50    3.10    --  -84.00 -83.00-176.72   90
 79  \w   -156.00-121.00   0.50    3.10    --  -88.00 -74.00-159.12   70
 80  \w   -167.00 -72.00   0.50    3.10    --  -96.00 -77.00 -82.65  190
 81  \w   -167.00 -72.00   0.50    3.10    --  -96.00 -78.00  -4.74  190
 82  \w   -164.00 -73.00   0.50    3.10    --  -96.00 -76.00 -54.47  182
 83  \w   -168.00 -80.00   0.50    3.10    -- -100.00 -68.00 -97.59  176
 84  \w   -173.00 -78.00   0.50    3.10    -- -100.00 -74.00-162.21  190
 85  \w   -169.00 -79.00   0.50    3.10    -- -100.00 -75.00-114.38  180
 86  \w   -173.00-138.00   0.50    3.10    -- -100.00 -76.00  14.91   70
 87  \w   -172.00 -76.00   0.50    3.10    -- -100.00 -76.00 152.02  192
 88  \w    -89.00  -2.00   0.50    0.78    --  -46.37 113.00  70.00  174
 89  \w   -111.00 -27.00   0.50    3.10    -- -100.00 113.00  70.00  168
 90  \w   -117.00 -27.00   0.50    3.10    -- -100.00 125.00-180.00  180
;
_diffrn_measurement_device 'four-circle diffractometer'
_diffrn_measurement_device_type 'XtaLAB Synergy R, DW system, HyPix'
_diffrn_measurement_method '\w scans'
_diffrn_orient_matrix_type 'CrysAlisPro convention (1999,Acta A55,543-557)'
_diffrn_orient_matrix_UB_11 -0.0500989000
_diffrn_orient_matrix_UB_12 0.0492016000
_diffrn_orient_matrix_UB_13 -0.0949971000
_diffrn_orient_matrix_UB_21 0.1064177000
_diffrn_orient_matrix_UB_22 -0.1062011000
_diffrn_orient_matrix_UB_23 -0.0430237000
_diffrn_orient_matrix_UB_31 -0.0826959000
_diffrn_orient_matrix_UB_32 -0.0717440000
_diffrn_orient_matrix_UB_33 0.0201562000
_diffrn_radiation_monochromator mirror
_diffrn_radiation_probe x-ray
_diffrn_radiation_type 'Cu K\a'
_diffrn_radiation_wavelength 1.54184
_diffrn_reflns_av_R_equivalents 0.0635
_diffrn_reflns_av_unetI/netI 0.0284
_diffrn_reflns_Laue_measured_fraction_full 1.000
_diffrn_reflns_Laue_measured_fraction_max 0.953
_diffrn_reflns_limit_h_max 14
_diffrn_reflns_limit_h_min -14
_diffrn_reflns_limit_k_max 14
_diffrn_reflns_limit_k_min -15
_diffrn_reflns_limit_l_max 17
_diffrn_reflns_limit_l_min -18
_diffrn_reflns_number 68140
_diffrn_reflns_point_group_measured_fraction_full 1.000
_diffrn_reflns_point_group_measured_fraction_max 0.953
_diffrn_reflns_theta_full 67.684
_diffrn_reflns_theta_max 76.149
_diffrn_reflns_theta_min 3.047
_diffrn_source 'Rotating-anode X-ray tube'
_diffrn_source_type 'Rigaku (Cu) X-ray Source'
_exptl_absorpt_coefficient_mu 1.646
_exptl_absorpt_correction_T_max 1.00000
_exptl_absorpt_correction_T_min 0.71363
_exptl_absorpt_correction_type multi-scan
_exptl_absorpt_process_details
;
CrysAlisPro 1.171.40.54a (Rigaku Oxford Diffraction, 2019)
Empirical absorption correction using spherical harmonics,
 implemented in SCALE3 ABSPACK scaling algorithm.
;
_exptl_crystal_colour colourless
_exptl_crystal_density_diffrn 1.328
_exptl_crystal_description block
_exptl_crystal_F_000 808
_exptl_crystal_recrystallization_method 'From the Melt'
_exptl_crystal_size_max 0.1
_exptl_crystal_size_mid 0.09
_exptl_crystal_size_min 0.05
_refine_diff_density_max 0.650
_refine_diff_density_min -0.464
_refine_diff_density_rms 0.067
_refine_ls_extinction_method none
_refine_ls_goodness_of_fit_ref 1.108
_refine_ls_hydrogen_treatment constr
_refine_ls_matrix_type full
_refine_ls_number_parameters 507
_refine_ls_number_reflns 7707
_refine_ls_number_restraints 0
_refine_ls_restrained_S_all 1.108
_refine_ls_R_factor_all 0.0604
_refine_ls_R_factor_gt 0.0549
_refine_ls_shift/su_max 0.001
_refine_ls_shift/su_mean 0.000
_refine_ls_structure_factor_coef Fsqd
_refine_ls_weighting_details 'w=1/[\s^2^(Fo^2^)+(0.0822P)^2^+0.9839P] where P=(Fo^2^+2Fc^2^)/3'
_refine_ls_weighting_scheme calc
_refine_ls_wR_factor_gt 0.1420
_refine_ls_wR_factor_ref 0.1460
_reflns_Friedel_coverage 0.000
_reflns_number_gt 7063
_reflns_number_total 7707
_reflns_threshold_expression 'I > 2\s(I)'
_cod_data_source_file d0cc03157g2.cif
_cod_data_source_block Axitinib-100k-HWRong
_cod_depositor_comments
;
The following automatic conversions were performed:

data item '_chemical_melting_point' value '495K' was changed to '495'
-- the value should be numeric and without a unit designator.

Automatic conversion script
Id: cif_fix_values 7556 2019-12-06 15:28:31Z antanas 

 Adding full bibliography for 7126896--7126915.cif.

2024-11-08
Z value and formula fixed to values more according to usual
chemical conventions.                 miguel
;
_cod_original_formula_sum 'C44 H36 N8 O2 S2'
_cod_original_formula_weight 772.93
_cod_original_formula_moiety '2(C22 H18 N4 O S)'
_cod_original_formula_units_Z 2
_cod_database_code 7126901
_shelx_shelxl_version_number 2016/6
_shelx_space_group_comment
;
The symmetry employed for this shelxl refinement is uniquely defined
by the following loop, which should always be used as a source of
symmetry information in preference to the above space-group names.
They are only intended as comments.
;
_reflns_odcompleteness_completeness 100.00
_reflns_odcompleteness_iscentric 1
_reflns_odcompleteness_theta 66.97
_olex2_refinement_description
;
1. Fixed Uiso
 At 1.2 times of:
  All C(H) groups, All N(H) groups
 At 1.5 times of:
  All C(H,H,H) groups
2.a Aromatic/amide H refined with riding coordinates:
 N005(H005), N007(H007), N00A(H00A), N00B(H00B), C00G(H00G), C00K(H00K),
 C00L(H00L), C00M(H00M), C00N(H00N), C00Q(H00Q), C00S(H00S), C00V(H00V),
 C00X(H00X), C00Z(H00Z), C010(H010), C012(H012), C013(H013), C014(H014),
 C016(H016), C017(H017), C018(H018), C01A(H01D), C01B(H01E), C01C(H01F),
 C01D(H01G), C01E(H01H), C01F(H01I), C01H(H01J), C01I(H01K), C01J(H01L)
2.b Idealised Me refined as rotating group:
 C01G(H01A,H01B,H01C), C01K(H01M,H01N,H01O)
;
_olex2_submission_special_instructions 'No special instructions were received'
_oxdiff_exptl_absorpt_empirical_details
;
Empirical correction (ABSPACK) includes:
- Absorption correction using spherical harmonics
- Frame scaling
;
_oxdiff_exptl_absorpt_empirical_full_max 1.729
_oxdiff_exptl_absorpt_empirical_full_min 0.564

loop_
_space_group_symop_operation_xyz
'x, y, z'
'-x, -y, -z'

loop_
_atom_site_label
_atom_site_type_symbol
_atom_site_fract_x
_atom_site_fract_y
_atom_site_fract_z
_atom_site_U_iso_or_equiv
_atom_site_adp_type
_atom_site_occupancy
_atom_site_site_symmetry_order
_atom_site_calc_flag
_atom_site_refinement_flags_posn
_atom_site_refinement_flags_adp
_atom_site_refinement_flags_occupancy
_atom_site_disorder_assembly
_atom_site_disorder_group
S001 S 0.14029(5) 1.09803(4) 0.55641(4) 0.02927(14) Uani 1 1 d . . . . .
S002 S 1.05467(5) 0.16573(5) -0.05740(4) 0.03144(15) Uani 1 1 d . . . . .
O003 O -0.01675(13) 1.30425(13) 0.63644(10) 0.0309(3) Uani 1 1 d . . . . .
O004 O 1.28184(15) 0.04141(14) -0.14405(11) 0.0383(4) Uani 1 1 d . . . . .
N005 N 0.24047(15) 0.71267(15) 0.40585(12) 0.0278(4) Uani 1 1 d . . . . .
H005 H 0.166443 0.720421 0.398891 0.033 Uiso 1 1 calc R U . . .
N006 N 0.34565(16) 0.61655(15) 0.38413(12) 0.0285(4) Uani 1 1 d . . . . .
N007 N 0.08326(17) 1.41166(16) 0.66876(12) 0.0305(4) Uani 1 1 d . . . . .
H007 H 0.140172 1.439065 0.651601 0.037 Uiso 1 1 calc R U . . .
N008 N 0.82825(16) 0.39361(15) 0.36069(12) 0.0295(4) Uani 1 1 d . . . . .
N009 N 0.53628(17) 0.29308(17) 0.17264(13) 0.0334(4) Uani 1 1 d . . . . .
N00A N 0.64209(16) 0.20264(17) 0.14382(13) 0.0327(4) Uani 1 1 d . . . . .
H00A H 0.655491 0.128442 0.156793 0.039 Uiso 1 1 calc R U . . .
N00B N 1.43222(18) 0.11277(18) -0.17121(14) 0.0383(4) Uani 1 1 d . . . . .
H00B H 1.465250 0.155474 -0.153957 0.046 Uiso 1 1 calc R U . . .
N00C N 0.36782(17) 0.82447(17) 0.13250(15) 0.0388(5) Uani 1 1 d . . . . .
C00D C 0.39608(18) 0.74849(18) 0.44271(14) 0.0261(4) Uani 1 1 d . . . . .
C00E C 0.06445(18) 1.34531(17) 0.61471(14) 0.0269(4) Uani 1 1 d . . . . .
C00F C 0.14778(18) 1.32103(18) 0.52634(14) 0.0267(4) Uani 1 1 d . . . . .
C00G C 0.26564(18) 1.18905(18) 0.40984(15) 0.0282(4) Uani 1 1 d . . . . .
H00G H 0.293126 1.115712 0.386997 0.034 Uiso 1 1 calc R U . . .
C00H C 0.18822(18) 1.20922(18) 0.49277(14) 0.0267(4) Uani 1 1 d . . . . .
C00I C 0.26581(18) 0.79474(17) 0.43969(14) 0.0256(4) Uani 1 1 d . . . . .
C00J C 0.44042(18) 0.63700(18) 0.40578(14) 0.0270(4) Uani 1 1 d . . . . .
C00K C 0.18721(18) 0.90684(18) 0.46846(14) 0.0273(4) Uani 1 1 d . . . . .
H00K H 0.101959 0.939109 0.462751 0.033 Uiso 1 1 calc R U . . .
C00L C 0.57015(19) 0.55268(18) 0.39154(14) 0.0287(4) Uani 1 1 d . . . . .
H00L H 0.631590 0.572786 0.407591 0.034 Uiso 1 1 calc R U . . .
C00M C 0.18490(19) 1.40804(18) 0.47608(15) 0.0288(4) Uani 1 1 d . . . . .
H00M H 0.157406 1.482057 0.497811 0.035 Uiso 1 1 calc R U . . .
C00N C 0.30160(19) 1.27653(19) 0.36167(15) 0.0297(4) Uani 1 1 d . . . . .
H00N H 0.352955 1.261531 0.306719 0.036 Uiso 1 1 calc R U . . .
C00O C 0.24160(19) 0.96676(18) 0.50538(14) 0.0278(4) Uani 1 1 d . . . . .
C00P C 1.15893(19) 0.19471(18) 0.00052(15) 0.0300(4) Uani 1 1 d . . . . .
C00Q C 0.2620(2) 1.38667(19) 0.39425(15) 0.0308(4) Uani 1 1 d . . . . .
H00Q H 0.286823 1.445315 0.361735 0.037 Uiso 1 1 calc R U . . .
C00R C 0.73612(18) 0.36317(18) 0.34431(14) 0.0268(4) Uani 1 1 d . . . . .
C00S C 0.44954(19) 0.81126(18) 0.48035(14) 0.0289(4) Uani 1 1 d . . . . .
H00S H 0.535295 0.781022 0.483451 0.035 Uiso 1 1 calc R U . . .
C00T C 0.7242(2) 0.24343(19) 0.09206(15) 0.0303(4) Uani 1 1 d . . . . .
C00U C 1.2845(2) 0.16336(19) -0.03582(15) 0.0318(5) Uani 1 1 d . . . . .
C00V C 0.60649(19) 0.44915(18) 0.35721(14) 0.0288(4) Uani 1 1 d . . . . .
H00V H 0.545014 0.429918 0.340136 0.035 Uiso 1 1 calc R U . . .
C00W C 0.54971(19) 0.3935(2) 0.13917(15) 0.0311(5) Uani 1 1 d . . . . .
C00X C 1.1190(2) 0.24664(19) 0.08346(15) 0.0325(5) Uani 1 1 d . . . . .
H00X H 1.036509 0.267210 0.108181 0.039 Uiso 1 1 calc R U . . .
C00Y C 0.66926(19) 0.36873(19) 0.08695(15) 0.0300(4) Uani 1 1 d . . . . .
C00Z C 0.7615(2) 0.25240(19) 0.31701(14) 0.0300(4) Uani 1 1 d . . . . .
H00Z H 0.696683 0.233983 0.305210 0.036 Uiso 1 1 calc R U . . .
C010 C 0.84437(19) 0.17966(19) 0.05065(15) 0.0309(5) Uani 1 1 d . . . . .
H010 H 0.879321 0.096814 0.055716 0.037 Uiso 1 1 calc R U . . .
C011 C 0.9073(2) 0.24511(19) 0.00264(15) 0.0313(5) Uani 1 1 d . . . . .
C012 C 0.1277(2) 0.8481(2) 0.20204(15) 0.0330(5) Uani 1 1 d . . . . .
H012 H 0.047957 0.855569 0.227117 0.040 Uiso 1 1 calc R U . . .
C013 C 0.8839(2) 0.16941(19) 0.30743(15) 0.0313(5) Uani 1 1 d . . . . .
H013 H 0.902206 0.095262 0.288713 0.038 Uiso 1 1 calc R U . . .
C014 C 0.9456(2) 0.3116(2) 0.35179(15) 0.0325(5) Uani 1 1 d . . . . .
H014 H 1.009285 0.331688 0.363533 0.039 Uiso 1 1 calc R U . . .
C015 C 0.3416(2) 0.7273(2) 0.15478(15) 0.0316(5) Uani 1 1 d . . . . .
C016 C 0.4466(2) 0.5058(2) 0.15890(15) 0.0329(5) Uani 1 1 d . . . . .
H016 H 0.373635 0.501286 0.189662 0.039 Uiso 1 1 calc R U . . .
C017 C 0.37262(19) 0.91868(19) 0.51271(15) 0.0294(4) Uani 1 1 d . . . . .
H017 H 0.406452 0.960256 0.539600 0.035 Uiso 1 1 calc R U . . .
C018 C 0.9780(2) 0.19895(19) 0.32618(15) 0.0317(5) Uani 1 1 d . . . . .
H018 H 1.060736 0.144745 0.321757 0.038 Uiso 1 1 calc R U . . .
C019 C 1.3325(2) 0.10149(19) -0.12143(16) 0.0330(5) Uani 1 1 d . . . . .
C01A C 0.4470(2) 0.6136(2) 0.13723(16) 0.0346(5) Uani 1 1 d . . . . .
H01D H 0.520759 0.618087 0.108155 0.042 Uiso 1 1 calc R U . . .
C01B C 0.1538(2) 0.9471(2) 0.17557(16) 0.0349(5) Uani 1 1 d . . . . .
H01E H 0.091563 1.023103 0.179611 0.042 Uiso 1 1 calc R U . . .
C01C C 1.1999(2) 0.2677(2) 0.12898(16) 0.0368(5) Uani 1 1 d . . . . .
H01F H 1.171543 0.302411 0.183981 0.044 Uiso 1 1 calc R U . . .
C01D C 0.7358(2) 0.4335(2) 0.03650(15) 0.0331(5) Uani 1 1 d . . . . .
H01G H 0.701499 0.516360 0.031256 0.040 Uiso 1 1 calc R U . . .
C01E C 0.8533(2) 0.3718(2) -0.00520(15) 0.0333(5) Uani 1 1 d . . . . .
H01H H 0.898116 0.413864 -0.039101 0.040 Uiso 1 1 calc R U . . .
C01F C 0.2220(2) 0.7363(2) 0.19091(15) 0.0321(5) Uani 1 1 d . . . . .
H01I H 0.205657 0.668049 0.207376 0.039 Uiso 1 1 calc R U . . .
C01G C 0.0083(2) 1.4382(2) 0.75660(16) 0.0361(5) Uani 1 1 d . . . . .
H01A H -0.077791 1.482366 0.746066 0.054 Uiso 1 1 calc R U . . .
H01B H 0.035905 1.484592 0.787181 0.054 Uiso 1 1 calc R U . . .
H01C H 0.017433 1.365067 0.794500 0.054 Uiso 1 1 calc R U . . .
C01H C 1.3240(2) 0.2376(2) 0.09347(17) 0.0391(5) Uani 1 1 d . . . . .
H01J H 1.378553 0.252064 0.124288 0.047 Uiso 1 1 calc R U . . .
C01I C 1.3648(2) 0.1860(2) 0.01169(17) 0.0372(5) Uani 1 1 d . . . . .
H01K H 1.447533 0.165829 -0.012268 0.045 Uiso 1 1 calc R U . . .
C01J C 0.2751(2) 0.9312(2) 0.14264(18) 0.0395(5) Uani 1 1 d . . . . .
H01L H 0.293248 0.998471 0.126653 0.047 Uiso 1 1 calc R U . . .
C01K C 1.4854(3) 0.0531(2) -0.25456(18) 0.0472(6) Uani 1 1 d . . . . .
H01M H 1.420490 0.070945 -0.293497 0.071 Uiso 1 1 calc R U . . .
H01N H 1.523467 -0.031392 -0.238226 0.071 Uiso 1 1 calc R U . . .
H01O H 1.547152 0.080573 -0.286854 0.071 Uiso 1 1 calc R U . . .

loop_
_atom_site_aniso_label
_atom_site_aniso_U_11
_atom_site_aniso_U_22
_atom_site_aniso_U_33
_atom_site_aniso_U_23
_atom_site_aniso_U_13
_atom_site_aniso_U_12
S001 0.0232(2) 0.0226(2) 0.0389(3) -0.0094(2) 0.0053(2) -0.00667(19)
S002 0.0226(2) 0.0313(3) 0.0367(3) -0.0114(2) 0.0019(2) -0.0059(2)
O003 0.0214(7) 0.0285(7) 0.0411(8) -0.0098(6) 0.0032(6) -0.0082(6)
O004 0.0333(8) 0.0368(8) 0.0454(9) -0.0169(7) 0.0071(7) -0.0137(7)
N005 0.0180(8) 0.0254(8) 0.0367(9) -0.0096(7) 0.0004(7) -0.0042(7)
N006 0.0210(8) 0.0239(8) 0.0357(9) -0.0081(7) 0.0002(7) -0.0034(7)
N007 0.0256(9) 0.0304(9) 0.0349(9) -0.0104(7) 0.0046(7) -0.0105(7)
N008 0.0223(8) 0.0263(9) 0.0360(9) -0.0079(7) -0.0015(7) -0.0045(7)
N009 0.0223(8) 0.0336(10) 0.0420(10) -0.0118(8) 0.0000(7) -0.0071(7)
N00A 0.0238(9) 0.0292(9) 0.0428(10) -0.0108(8) 0.0030(7) -0.0079(7)
N00B 0.0318(10) 0.0391(11) 0.0411(11) -0.0130(8) 0.0097(8) -0.0128(8)
N00C 0.0244(9) 0.0318(10) 0.0511(12) -0.0066(8) 0.0056(8) -0.0045(8)
C00D 0.0209(9) 0.0232(9) 0.0302(10) -0.0041(8) 0.0000(7) -0.0052(8)
C00E 0.0194(9) 0.0197(9) 0.0363(11) -0.0054(8) -0.0005(8) -0.0023(7)
C00F 0.0188(9) 0.0246(9) 0.0344(11) -0.0071(8) -0.0025(8) -0.0048(8)
C00G 0.0197(9) 0.0254(10) 0.0365(11) -0.0086(8) -0.0004(8) -0.0049(8)
C00H 0.0207(9) 0.0236(9) 0.0329(10) -0.0061(8) -0.0030(8) -0.0049(8)
C00I 0.0224(9) 0.0231(9) 0.0281(10) -0.0045(8) -0.0010(7) -0.0056(8)
C00J 0.0211(9) 0.0244(10) 0.0326(10) -0.0058(8) -0.0009(8) -0.0057(8)
C00K 0.0194(9) 0.0245(10) 0.0333(10) -0.0059(8) 0.0008(8) -0.0041(8)
C00L 0.0223(10) 0.0253(10) 0.0350(11) -0.0058(8) -0.0020(8) -0.0055(8)
C00M 0.0241(10) 0.0250(10) 0.0367(11) -0.0082(8) -0.0027(8) -0.0074(8)
C00N 0.0210(9) 0.0321(11) 0.0324(11) -0.0068(8) 0.0007(8) -0.0069(8)
C00O 0.0221(9) 0.0244(10) 0.0333(11) -0.0060(8) 0.0014(8) -0.0060(8)
C00P 0.0233(10) 0.0254(10) 0.0366(11) -0.0054(8) 0.0008(8) -0.0055(8)
C00Q 0.0266(10) 0.0289(10) 0.0353(11) -0.0021(8) -0.0016(8) -0.0106(9)
C00R 0.0222(10) 0.0261(10) 0.0279(10) -0.0044(8) 0.0002(8) -0.0057(8)
C00S 0.0201(9) 0.0276(10) 0.0353(11) -0.0064(8) -0.0011(8) -0.0051(8)
C00T 0.0261(10) 0.0307(11) 0.0328(11) -0.0088(9) -0.0036(8) -0.0079(9)
C00U 0.0271(10) 0.0280(10) 0.0373(11) -0.0077(9) 0.0024(9) -0.0081(9)
C00V 0.0215(9) 0.0276(10) 0.0334(11) -0.0070(8) -0.0007(8) -0.0051(8)
C00W 0.0209(10) 0.0340(11) 0.0339(11) -0.0068(9) -0.0017(8) -0.0056(9)
C00X 0.0248(10) 0.0318(11) 0.0368(11) -0.0089(9) 0.0023(8) -0.0070(9)
C00Y 0.0224(10) 0.0306(11) 0.0332(11) -0.0081(8) -0.0029(8) -0.0049(8)
C00Z 0.0239(10) 0.0296(10) 0.0338(11) -0.0069(8) 0.0004(8) -0.0077(8)
C010 0.0227(10) 0.0296(11) 0.0356(11) -0.0097(9) -0.0020(8) -0.0035(8)
C011 0.0257(10) 0.0299(11) 0.0341(11) -0.0091(9) -0.0030(8) -0.0047(9)
C012 0.0223(10) 0.0398(12) 0.0333(11) -0.0072(9) 0.0009(8) -0.0087(9)
C013 0.0285(11) 0.0255(10) 0.0349(11) -0.0077(8) 0.0030(8) -0.0060(9)
C014 0.0219(10) 0.0323(11) 0.0394(12) -0.0063(9) -0.0021(8) -0.0063(9)
C015 0.0250(10) 0.0312(11) 0.0332(11) -0.0059(9) -0.0011(8) -0.0056(9)
C016 0.0216(10) 0.0354(12) 0.0358(11) -0.0080(9) 0.0006(8) -0.0049(9)
C017 0.0240(10) 0.0262(10) 0.0379(11) -0.0076(8) -0.0024(8) -0.0085(8)
C018 0.0228(10) 0.0265(10) 0.0374(11) -0.0048(9) -0.0006(8) -0.0018(8)
C019 0.0249(10) 0.0290(10) 0.0393(12) -0.0077(9) 0.0029(9) -0.0055(9)
C01A 0.0235(10) 0.0355(12) 0.0401(12) -0.0066(9) 0.0003(9) -0.0071(9)
C01B 0.0241(10) 0.0315(11) 0.0402(12) -0.0082(9) 0.0016(9) -0.0022(9)
C01C 0.0328(12) 0.0371(12) 0.0379(12) -0.0126(9) 0.0008(9) -0.0096(10)
C01D 0.0267(10) 0.0278(10) 0.0370(11) -0.0064(9) -0.0026(9) -0.0022(9)
C01E 0.0264(10) 0.0313(11) 0.0371(11) -0.0052(9) 0.0018(9) -0.0074(9)
C01F 0.0262(10) 0.0316(11) 0.0358(11) -0.0054(9) -0.0028(8) -0.0082(9)
C01G 0.0347(12) 0.0333(11) 0.0380(12) -0.0130(9) 0.0054(9) -0.0109(10)
C01H 0.0295(11) 0.0437(13) 0.0463(13) -0.0125(11) -0.0027(10) -0.0142(10)
C01I 0.0276(11) 0.0384(12) 0.0445(13) -0.0087(10) 0.0037(9) -0.0129(10)
C01J 0.0286(11) 0.0282(11) 0.0546(14) -0.0051(10) 0.0055(10) -0.0071(9)
C01K 0.0416(14) 0.0500(15) 0.0448(14) -0.0164(12) 0.0155(11) -0.0156(12)

loop_
_atom_type_symbol
_atom_type_description
_atom_type_scat_dispersion_real
_atom_type_scat_dispersion_imag
_atom_type_scat_source
C C 0.0181 0.0091 'International Tables Vol C Tables 4.2.6.8 and 6.1.1.4'
H H 0.0000 0.0000 'International Tables Vol C Tables 4.2.6.8 and 6.1.1.4'
O O 0.0492 0.0322 'International Tables Vol C Tables 4.2.6.8 and 6.1.1.4'
N N 0.0311 0.0180 'International Tables Vol C Tables 4.2.6.8 and 6.1.1.4'
S S 0.3331 0.5567 'International Tables Vol C Tables 4.2.6.8 and 6.1.1.4'

loop_
_geom_angle_atom_site_label_1
_geom_angle_atom_site_label_2
_geom_angle_atom_site_label_3
_geom_angle
_geom_angle_site_symmetry_1
_geom_angle_site_symmetry_3
_geom_angle_publ_flag
C00O S001 C00H 103.04(10) . . ?
C00P S002 C011 102.18(10) . . ?
N006 N005 H005 124.0 . . ?
C00I N005 H005 124.0 . . ?
C00I N005 N006 112.09(16) . . ?
C00J N006 N005 106.00(16) . . ?
C00E N007 H007 119.7 . . ?
C00E N007 C01G 120.55(19) . . ?
C01G N007 H007 119.7 . . ?
C014 N008 C00R 117.47(18) . . ?
C00W N009 N00A 106.78(18) . . ?
N009 N00A H00A 124.2 . . ?
C00T N00A N009 111.66(18) . . ?
C00T N00A H00A 124.2 . . ?
C019 N00B H00B 119.8 . . ?
C019 N00B C01K 120.4(2) . . ?
C01K N00B H00B 119.8 . . ?
C01J N00C C015 118.2(2) . . ?
C00I C00D C00J 104.11(18) . . ?
C00S C00D C00I 119.94(18) . . ?
C00S C00D C00J 135.89(18) . . ?
O003 C00E N007 121.98(19) . . ?
O003 C00E C00F 121.36(18) . . ?
N007 C00E C00F 116.65(18) . . ?
C00H C00F C00E 119.84(19) . . ?
C00M C00F C00E 120.85(18) . . ?
C00M C00F C00H 119.30(19) . . ?
C00H C00G H00G 119.6 . . ?
C00N C00G H00G 119.6 . . ?
C00N C00G C00H 120.86(19) . . ?
C00F C00H S001 119.47(16) . . ?
C00G C00H S001 121.85(16) . . ?
C00G C00H C00F 118.67(19) . . ?
N005 C00I C00D 106.93(17) . . ?
N005 C00I C00K 131.31(19) . . ?
C00K C00I C00D 121.75(19) . . ?
N006 C00J C00D 110.84(17) . . ?
N006 C00J C00L 122.15(18) . . ?
C00D C00J C00L 127.01(19) . . ?
C00I C00K H00K 121.4 . . ?
C00O C00K C00I 117.21(18) . . ?
C00O C00K H00K 121.4 . . ?
C00J C00L H00L 117.7 . . ?
C00V C00L C00J 124.6(2) . . ?
C00V C00L H00L 117.7 . . ?
C00F C00M H00M 119.3 . . ?
C00Q C00M C00F 121.41(19) . . ?
C00Q C00M H00M 119.3 . . ?
C00G C00N H00N 119.6 . . ?
C00G C00N C00Q 120.73(19) . . ?
C00Q C00N H00N 119.6 . . ?
C00K C00O S001 117.21(15) . . ?
C00K C00O C017 121.63(18) . . ?
C017 C00O S001 120.74(16) . . ?
C00U C00P S002 120.20(16) . . ?
C00X C00P S002 120.95(16) . . ?
C00X C00P C00U 118.8(2) . . ?
C00M C00Q H00Q 120.5 . . ?
C00N C00Q C00M 119.0(2) . . ?
C00N C00Q H00Q 120.5 . . ?
N008 C00R C00V 118.69(18) . . ?
N008 C00R C00Z 121.70(18) . . ?
C00Z C00R C00V 119.60(19) . . ?
C00D C00S H00S 120.7 . . ?
C017 C00S C00D 118.69(19) . . ?
C017 C00S H00S 120.7 . . ?
N00A C00T C00Y 107.30(18) . . ?
N00A C00T C010 129.7(2) . . ?
C010 C00T C00Y 123.0(2) . . ?
C00P C00U C019 120.5(2) . . ?
C01I C00U C00P 119.0(2) . . ?
C01I C00U C019 120.5(2) . . ?
C00L C00V C00R 124.9(2) . . ?
C00L C00V H00V 117.5 . . ?
C00R C00V H00V 117.5 . . ?
N009 C00W C00Y 110.66(19) . . ?
N009 C00W C016 118.0(2) . . ?
C00Y C00W C016 131.4(2) . . ?
C00P C00X H00X 119.5 . . ?
C01C C00X C00P 121.1(2) . . ?
C01C C00X H00X 119.5 . . ?
C00T C00Y C00W 103.6(2) . . ?
C01D C00Y C00T 118.76(19) . . ?
C01D C00Y C00W 137.6(2) . . ?
C00R C00Z H00Z 120.1 . . ?
C013 C00Z C00R 119.7(2) . . ?
C013 C00Z H00Z 120.1 . . ?
C00T C010 H010 121.6 . . ?
C011 C010 C00T 116.9(2) . . ?
C011 C010 H010 121.6 . . ?
C010 C011 S002 117.20(16) . . ?
C010 C011 C01E 121.4(2) . . ?
C01E C011 S002 121.25(18) . . ?
C01B C012 H012 120.5 . . ?
C01B C012 C01F 119.0(2) . . ?
C01F C012 H012 120.5 . . ?
C00Z C013 H013 120.6 . . ?
C018 C013 C00Z 118.8(2) . . ?
C018 C013 H013 120.6 . . ?
N008 C014 H014 117.9 . . ?
N008 C014 C018 124.1(2) . . ?
C018 C014 H014 117.9 . . ?
N00C C015 C01A 115.01(19) . . ?
N00C C015 C01F 121.2(2) . . ?
C01F C015 C01A 123.8(2) . . ?
C00W C016 H016 116.9 . . ?
C01A C016 C00W 126.3(2) . . ?
C01A C016 H016 116.9 . . ?
C00O C017 H017 119.7 . . ?
C00S C017 C00O 120.6(2) . . ?
C00S C017 H017 119.7 . . ?
C013 C018 C014 118.13(19) . . ?
C013 C018 H018 120.9 . . ?
C014 C018 H018 120.9 . . ?
O004 C019 N00B 121.9(2) . . ?
O004 C019 C00U 120.7(2) . . ?
N00B C019 C00U 117.5(2) . . ?
C015 C01A H01D 116.9 . . ?
C016 C01A C015 126.2(2) . . ?
C016 C01A H01D 116.9 . . ?
C012 C01B H01E 120.8 . . ?
C012 C01B C01J 118.3(2) . . ?
C01J C01B H01E 120.8 . . ?
C00X C01C H01F 119.7 . . ?
C00X C01C C01H 120.6(2) . . ?
C01H C01C H01F 119.7 . . ?
C00Y C01D H01G 120.7 . . ?
C01E C01D C00Y 118.6(2) . . ?
C01E C01D H01G 120.7 . . ?
C011 C01E H01H 119.3 . . ?
C01D C01E C011 121.3(2) . . ?
C01D C01E H01H 119.3 . . ?
C012 C01F C015 119.4(2) . . ?
C012 C01F H01I 120.3 . . ?
C015 C01F H01I 120.3 . . ?
N007 C01G H01A 109.5 . . ?
N007 C01G H01B 109.5 . . ?
N007 C01G H01C 109.5 . . ?
H01A C01G H01B 109.5 . . ?
H01A C01G H01C 109.5 . . ?
H01B C01G H01C 109.5 . . ?
C01C C01H H01J 120.5 . . ?
C01I C01H C01C 119.0(2) . . ?
C01I C01H H01J 120.5 . . ?
C00U C01I H01K 119.2 . . ?
C01H C01I C00U 121.5(2) . . ?
C01H C01I H01K 119.2 . . ?
N00C C01J C01B 123.7(2) . . ?
N00C C01J H01L 118.2 . . ?
C01B C01J H01L 118.2 . . ?
N00B C01K H01M 109.5 . . ?
N00B C01K H01N 109.5 . . ?
N00B C01K H01O 109.5 . . ?
H01M C01K H01N 109.5 . . ?
H01M C01K H01O 109.5 . . ?
H01N C01K H01O 109.5 . . ?

loop_
_geom_bond_atom_site_label_1
_geom_bond_atom_site_label_2
_geom_bond_distance
_geom_bond_site_symmetry_2
_geom_bond_publ_flag
S001 C00H 1.780(2) . ?
S001 C00O 1.776(2) . ?
S002 C00P 1.777(2) . ?
S002 C011 1.782(2) . ?
O003 C00E 1.240(3) . ?
O004 C019 1.237(3) . ?
N005 H005 0.8600 . ?
N005 N006 1.358(2) . ?
N005 C00I 1.352(3) . ?
N006 C00J 1.337(3) . ?
N007 H007 0.8600 . ?
N007 C00E 1.332(3) . ?
N007 C01G 1.455(3) . ?
N008 C00R 1.353(3) . ?
N008 C014 1.341(3) . ?
N009 N00A 1.354(2) . ?
N009 C00W 1.326(3) . ?
N00A H00A 0.8600 . ?
N00A C00T 1.354(3) . ?
N00B H00B 0.8600 . ?
N00B C019 1.336(3) . ?
N00B C01K 1.457(3) . ?
N00C C015 1.343(3) . ?
N00C C01J 1.338(3) . ?
C00D C00I 1.409(3) . ?
C00D C00J 1.426(3) . ?
C00D C00S 1.400(3) . ?
C00E C00F 1.500(3) . ?
C00F C00H 1.411(3) . ?
C00F C00M 1.392(3) . ?
C00G H00G 0.9300 . ?
C00G C00H 1.401(3) . ?
C00G C00N 1.379(3) . ?
C00I C00K 1.405(3) . ?
C00J C00L 1.462(3) . ?
C00K H00K 0.9300 . ?
C00K C00O 1.374(3) . ?
C00L H00L 0.9300 . ?
C00L C00V 1.331(3) . ?
C00M H00M 0.9300 . ?
C00M C00Q 1.388(3) . ?
C00N H00N 0.9300 . ?
C00N C00Q 1.387(3) . ?
C00O C017 1.426(3) . ?
C00P C00U 1.409(3) . ?
C00P C00X 1.399(3) . ?
C00Q H00Q 0.9300 . ?
C00R C00V 1.466(3) . ?
C00R C00Z 1.391(3) . ?
C00S H00S 0.9300 . ?
C00S C017 1.377(3) . ?
C00T C00Y 1.408(3) . ?
C00T C010 1.406(3) . ?
C00U C019 1.495(3) . ?
C00U C01I 1.398(3) . ?
C00V H00V 0.9300 . ?
C00W C00Y 1.438(3) . ?
C00W C016 1.459(3) . ?
C00X H00X 0.9300 . ?
C00X C01C 1.375(3) . ?
C00Y C01D 1.402(3) . ?
C00Z H00Z 0.9300 . ?
C00Z C013 1.389(3) . ?
C010 H010 0.9300 . ?
C010 C011 1.366(3) . ?
C011 C01E 1.422(3) . ?
C012 H012 0.9300 . ?
C012 C01B 1.368(3) . ?
C012 C01F 1.391(3) . ?
C013 H013 0.9300 . ?
C013 C018 1.380(3) . ?
C014 H014 0.9300 . ?
C014 C018 1.386(3) . ?
C015 C01A 1.474(3) . ?
C015 C01F 1.397(3) . ?
C016 H016 0.9300 . ?
C016 C01A 1.324(3) . ?
C017 H017 0.9300 . ?
C018 H018 0.9300 . ?
C01A H01D 0.9300 . ?
C01B H01E 0.9300 . ?
C01B C01J 1.384(3) . ?
C01C H01F 0.9300 . ?
C01C C01H 1.392(3) . ?
C01D H01G 0.9300 . ?
C01D C01E 1.380(3) . ?
C01E H01H 0.9300 . ?
C01F H01I 0.9300 . ?
C01G H01A 0.9600 . ?
C01G H01B 0.9600 . ?
C01G H01C 0.9600 . ?
C01H H01J 0.9300 . ?
C01H C01I 1.383(3) . ?
C01I H01K 0.9300 . ?
C01J H01L 0.9300 . ?
C01K H01M 0.9600 . ?
C01K H01N 0.9600 . ?
C01K H01O 0.9600 . ?

loop_
_geom_torsion_atom_site_label_1
_geom_torsion_atom_site_label_2
_geom_torsion_atom_site_label_3
_geom_torsion_atom_site_label_4
_geom_torsion
_geom_torsion_site_symmetry_1
_geom_torsion_site_symmetry_2
_geom_torsion_site_symmetry_3
_geom_torsion_site_symmetry_4
_geom_torsion_publ_flag
S001 C00O C017 C00S 174.14(17) . . . . ?
S002 C00P C00U C019 -2.2(3) . . . . ?
S002 C00P C00U C01I -179.30(17) . . . . ?
S002 C00P C00X C01C 179.16(18) . . . . ?
S002 C011 C01E C01D 175.84(17) . . . . ?
O003 C00E C00F C00H -35.7(3) . . . . ?
O003 C00E C00F C00M 143.5(2) . . . . ?
N005 N006 C00J C00D 0.2(2) . . . . ?
N005 N006 C00J C00L -179.63(18) . . . . ?
N005 C00I C00K C00O 176.1(2) . . . . ?
N006 N005 C00I C00D -1.5(2) . . . . ?
N006 N005 C00I C00K 178.4(2) . . . . ?
N006 C00J C00L C00V -0.6(3) . . . . ?
N007 C00E C00F C00H 143.48(19) . . . . ?
N007 C00E C00F C00M -37.3(3) . . . . ?
N008 C00R C00V C00L -5.9(3) . . . . ?
N008 C00R C00Z C013 1.0(3) . . . . ?
N008 C014 C018 C013 0.9(3) . . . . ?
N009 N00A C00T C00Y 0.4(2) . . . . ?
N009 N00A C00T C010 178.8(2) . . . . ?
N009 C00W C00Y C00T 0.8(2) . . . . ?
N009 C00W C00Y C01D 179.7(2) . . . . ?
N009 C00W C016 C01A 174.6(2) . . . . ?
N00A N009 C00W C00Y -0.6(2) . . . . ?
N00A N009 C00W C016 178.88(19) . . . . ?
N00A C00T C00Y C00W -0.7(2) . . . . ?
N00A C00T C00Y C01D -179.86(19) . . . . ?
N00A C00T C010 C011 -179.2(2) . . . . ?
N00C C015 C01A C016 175.3(2) . . . . ?
N00C C015 C01F C012 1.5(3) . . . . ?
C00D C00I C00K C00O -4.1(3) . . . . ?
C00D C00J C00L C00V 179.6(2) . . . . ?
C00D C00S C017 C00O -1.9(3) . . . . ?
C00E C00F C00H S001 -0.4(3) . . . . ?
C00E C00F C00H C00G 179.75(18) . . . . ?
C00E C00F C00M C00Q 179.97(19) . . . . ?
C00F C00M C00Q C00N 0.7(3) . . . . ?
C00G C00N C00Q C00M -0.3(3) . . . . ?
C00H S001 C00O C00K -121.96(17) . . . . ?
C00H S001 C00O C017 65.38(19) . . . . ?
C00H C00F C00M C00Q -0.8(3) . . . . ?
C00H C00G C00N C00Q 0.1(3) . . . . ?
C00I N005 N006 C00J 0.8(2) . . . . ?
C00I C00D C00J N006 -1.1(2) . . . . ?
C00I C00D C00J C00L 178.7(2) . . . . ?
C00I C00D C00S C017 -0.9(3) . . . . ?
C00I C00K C00O S001 -171.40(15) . . . . ?
C00I C00K C00O C017 1.2(3) . . . . ?
C00J C00D C00I N005 1.6(2) . . . . ?
C00J C00D C00I C00K -178.35(19) . . . . ?
C00J C00D C00S C017 -177.6(2) . . . . ?
C00J C00L C00V C00R -178.8(2) . . . . ?
C00K C00O C017 C00S 1.8(3) . . . . ?
C00M C00F C00H S001 -179.63(15) . . . . ?
C00M C00F C00H C00G 0.5(3) . . . . ?
C00N C00G C00H S001 179.99(16) . . . . ?
C00N C00G C00H C00F -0.1(3) . . . . ?
C00O S001 C00H C00F -166.11(16) . . . . ?
C00O S001 C00H C00G 13.75(19) . . . . ?
C00P S002 C011 C010 -115.88(18) . . . . ?
C00P S002 C011 C01E 69.0(2) . . . . ?
C00P C00U C019 O004 -24.9(3) . . . . ?
C00P C00U C019 N00B 155.8(2) . . . . ?
C00P C00U C01I C01H 0.4(4) . . . . ?
C00P C00X C01C C01H -0.1(4) . . . . ?
C00R N008 C014 C018 0.6(3) . . . . ?
C00R C00Z C013 C018 0.5(3) . . . . ?
C00S C00D C00I N005 -176.10(18) . . . . ?
C00S C00D C00I C00K 4.0(3) . . . . ?
C00S C00D C00J N006 176.0(2) . . . . ?
C00S C00D C00J C00L -4.2(4) . . . . ?
C00T C00Y C01D C01E -0.8(3) . . . . ?
C00T C010 C011 S002 -175.34(16) . . . . ?
C00T C010 C011 C01E -0.2(3) . . . . ?
C00U C00P C00X C01C 0.4(3) . . . . ?
C00V C00R C00Z C013 -178.05(19) . . . . ?
C00W N009 N00A C00T 0.1(2) . . . . ?
C00W C00Y C01D C01E -179.7(2) . . . . ?
C00W C016 C01A C015 178.1(2) . . . . ?
C00X C00P C00U C019 176.6(2) . . . . ?
C00X C00P C00U C01I -0.5(3) . . . . ?
C00X C01C C01H C01I -0.1(4) . . . . ?
C00Y C00T C010 C011 -1.0(3) . . . . ?
C00Y C00W C016 C01A -6.1(4) . . . . ?
C00Y C01D C01E C011 -0.4(3) . . . . ?
C00Z C00R C00V C00L 173.2(2) . . . . ?
C00Z C013 C018 C014 -1.4(3) . . . . ?
C010 C00T C00Y C00W -179.2(2) . . . . ?
C010 C00T C00Y C01D 1.6(3) . . . . ?
C010 C011 C01E C01D 0.9(3) . . . . ?
C011 S002 C00P C00U -169.64(18) . . . . ?
C011 S002 C00P C00X 11.6(2) . . . . ?
C012 C01B C01J N00C 2.1(4) . . . . ?
C014 N008 C00R C00V 177.50(19) . . . . ?
C014 N008 C00R C00Z -1.6(3) . . . . ?
C015 N00C C01J C01B 0.6(4) . . . . ?
C016 C00W C00Y C00T -178.6(2) . . . . ?
C016 C00W C00Y C01D 0.4(4) . . . . ?
C019 C00U C01I C01H -176.7(2) . . . . ?
C01A C015 C01F C012 -177.8(2) . . . . ?
C01B C012 C01F C015 1.3(3) . . . . ?
C01C C01H C01I C00U -0.1(4) . . . . ?
C01F C012 C01B C01J -3.0(3) . . . . ?
C01F C015 C01A C016 -5.4(4) . . . . ?
C01G N007 C00E O003 0.2(3) . . . . ?
C01G N007 C00E C00F -178.95(18) . . . . ?
C01I C00U C019 O004 152.1(2) . . . . ?
C01I C00U C019 N00B -27.2(3) . . . . ?
C01J N00C C015 C01A 177.0(2) . . . . ?
C01J N00C C015 C01F -2.4(3) . . . . ?
C01K N00B C019 O004 -0.4(4) . . . . ?
C01K N00B C019 C00U 178.9(2) . . . . ?
